data_7106198
loop_
_publ_author_name
'Kathrin Kutlescha'
'Gopaladasu T. Venkanna'
'Rhett Kempe'

_publ_section_title
;
 The potassium hydride mediated trimerization of imines
;
_journal_name_full Chem.Commun.
_journal_page_first 4183
_journal_paper_doi 10.1039/c0cc04565a
_journal_volume 47
_journal_year 2011
_chemical_formula_sum 'C34 H30 K N O'
_chemical_formula_weight 507.69
_chemical_name_systematic
;
?
;
_space_group_IT_number 2
_symmetry_cell_setting triclinic
_symmetry_space_group_name_Hall '-P 1'
_symmetry_space_group_name_H-M 'P -1'
_atom_sites_solution_hydrogens geom
_atom_sites_solution_primary direct
_atom_sites_solution_secondary difmap
_audit_creation_method SHELXL-97
_cell_angle_alpha 102.247(10)
_cell_angle_beta 90.466(10)
_cell_angle_gamma 90.952(10)
_cell_formula_units_Z 2
_cell_length_a 9.2950(11)
_cell_length_b 11.2290(15)
_cell_length_c 13.2300(16)
_cell_measurement_reflns_used all
_cell_measurement_temperature 133(2)
_cell_volume 1349.2(3)
_computing_data_collection X-AREA-STOE
_computing_structure_refinement 'SHELXL-97 (Sheldrick, 1997)'
_computing_structure_solution SIR-97
_diffrn_ambient_temperature 133(2)
_diffrn_measured_fraction_theta_full 0.987
_diffrn_measured_fraction_theta_max 0.987
_diffrn_measurement_device_type STOE-IPDSII
_diffrn_measurement_method Omega-Scan
_diffrn_radiation_monochromator graphite
_diffrn_radiation_source 'fine-focus sealed tube'
_diffrn_radiation_type MoK\a
_diffrn_radiation_wavelength 0.71069
_diffrn_reflns_av_R_equivalents 0.1965
_diffrn_reflns_av_sigmaI/netI 0.3229
_diffrn_reflns_limit_h_max 11
_diffrn_reflns_limit_h_min -11
_diffrn_reflns_limit_k_max 13
_diffrn_reflns_limit_k_min -13
_diffrn_reflns_limit_l_max 16
_diffrn_reflns_limit_l_min -16
_diffrn_reflns_number 17692
_diffrn_reflns_theta_full 25.74
_diffrn_reflns_theta_max 25.74
_diffrn_reflns_theta_min 1.58
_exptl_absorpt_coefficient_mu 0.224
_exptl_absorpt_correction_type none
_exptl_crystal_colour yellow
_exptl_crystal_density_diffrn 1.250
_exptl_crystal_density_method 'not measured'
_exptl_crystal_description needle-like
_exptl_crystal_F_000 536
_exptl_crystal_size_max 0.48
_exptl_crystal_size_mid 0.08
_exptl_crystal_size_min 0.08
_refine_diff_density_max 0.266
_refine_diff_density_min -0.241
_refine_diff_density_rms 0.050
_refine_ls_extinction_method none
_refine_ls_goodness_of_fit_ref 0.684
_refine_ls_hydrogen_treatment constr
_refine_ls_matrix_type full
_refine_ls_number_parameters 334
_refine_ls_number_reflns 5098
_refine_ls_number_restraints 0
_refine_ls_restrained_S_all 0.684
_refine_ls_R_factor_all 0.1970
_refine_ls_R_factor_gt 0.0561
_refine_ls_shift/su_max 0.000
_refine_ls_shift/su_mean 0.000
_refine_ls_structure_factor_coef Fsqd
_refine_ls_weighting_details 'calc w=1/[\s^2^(Fo^2^)+(0.0000P)^2^+0.0000P] where P=(Fo^2^+2Fc^2^)/3'
_refine_ls_weighting_scheme calc
_refine_ls_wR_factor_gt 0.0706
_refine_ls_wR_factor_ref 0.0989
_reflns_number_gt 1784
_reflns_number_total 5098
_reflns_threshold_expression >2sigma(I)
_cod_data_source_file c0cc04565a.txt
_cod_data_source_block k575a
_cod_original_sg_symbol_H-M P-1
_cod_database_code 7106198
_cell_measurement_2theta_min 3.15
_cell_measurement_2theta_max 52.06

loop_
_symmetry_equiv_pos_as_xyz
'x, y, z'
'-x, -y, -z'

loop_
_atom_site_label
_atom_site_type_symbol
_atom_site_fract_x
_atom_site_fract_y
_atom_site_fract_z
_atom_site_U_iso_or_equiv
_atom_site_adp_type
_atom_site_occupancy
_atom_site_symmetry_multiplicity
_atom_site_calc_flag
_atom_site_refinement_flags
_atom_site_disorder_assembly
_atom_site_disorder_group
C1 C 0.2932(4) 0.9653(4) 0.6852(3) 0.0203(11) Uani 1 1 d . . .
H1 H 0.2995 0.9043 0.7250 0.024 Uiso 1 1 calc R . .
C2 C -0.3113(5) 0.9087(4) 0.2771(4) 0.0212(12) Uani 1 1 d . . .
C3 C -0.2908(5) 0.8527(4) 0.3618(3) 0.0213(12) Uani 1 1 d . . .
H3 H -0.2961 0.7674 0.3582 0.026 Uiso 1 1 calc R . .
C4 C 0.2620(5) 1.0600(4) 0.5490(4) 0.0196(11) Uani 1 1 d . . .
C5 C -0.3454(5) 0.8470(4) 0.1695(4) 0.0231(12) Uani 1 1 d . . .
C6 C -0.3727(5) 0.9107(4) 0.0928(3) 0.0235(12) Uani 1 1 d . . .
H6 H -0.3668 0.9972 0.1095 0.028 Uiso 1 1 calc R . .
C7 C -0.4083(5) 0.8525(4) -0.0074(4) 0.0302(13) Uani 1 1 d . . .
H7 H -0.4274 0.8990 -0.0580 0.036 Uiso 1 1 calc R . .
C8 C -0.4160(5) 0.7263(5) -0.0338(4) 0.0325(14) Uani 1 1 d . . .
H8 H -0.4398 0.6857 -0.1026 0.039 Uiso 1 1 calc R . .
C9 C -0.3888(5) 0.6603(4) 0.0407(4) 0.0357(14) Uani 1 1 d . . .
H9 H -0.3935 0.5737 0.0230 0.043 Uiso 1 1 calc R . .
C10 C -0.3547(5) 0.7191(4) 0.1415(4) 0.0290(13) Uani 1 1 d . . .
H10 H -0.3375 0.6723 0.1922 0.035 Uiso 1 1 calc R . .
C11 C 0.2515(5) 1.0893(4) 0.4454(3) 0.0176(11) Uani 1 1 d . . .
C12 C 0.3331(5) 1.0299(4) 0.3638(4) 0.0193(12) Uani 1 1 d . . .
H12 H 0.3951 0.9666 0.3733 0.023 Uiso 1 1 calc R . .
C13 C 0.3254(5) 1.0616(4) 0.2684(4) 0.0242(12) Uani 1 1 d . . .
H13 H 0.3801 1.0186 0.2125 0.029 Uiso 1 1 calc R . .
C14 C 0.2396(5) 1.1545(4) 0.2544(4) 0.0302(13) Uani 1 1 d . . .
H14 H 0.2351 1.1766 0.1890 0.036 Uiso 1 1 calc R . .
C15 C 0.1599(5) 1.2155(4) 0.3352(4) 0.0284(13) Uani 1 1 d . . .
H15 H 0.1009 1.2807 0.3259 0.034 Uiso 1 1 calc R . .
C16 C 0.1650(5) 1.1830(4) 0.4297(4) 0.0238(12) Uani 1 1 d . . .
H16 H 0.1084 1.2254 0.4849 0.029 Uiso 1 1 calc R . .
C17 C 0.0438(5) 0.6609(4) 0.2960(4) 0.0257(12) Uani 1 1 d . . .
H17 H -0.0451 0.6962 0.3201 0.031 Uiso 1 1 calc R . .
C18 C 0.0445(6) 0.5623(4) 0.2133(4) 0.0367(15) Uani 1 1 d . . .
H18 H -0.0437 0.5301 0.1812 0.044 Uiso 1 1 calc R . .
C19 C 0.1720(5) 0.5108(4) 0.1774(4) 0.0359(15) Uani 1 1 d . . .
H19 H 0.1725 0.4420 0.1214 0.043 Uiso 1 1 calc R . .
C20 C 0.2993(6) 0.5595(4) 0.2232(4) 0.0347(14) Uani 1 1 d . . .
H20 H 0.3881 0.5254 0.1977 0.042 Uiso 1 1 calc R . .
C21 C 0.2989(5) 0.6576(4) 0.3060(4) 0.0260(13) Uani 1 1 d . . .
H21 H 0.3876 0.6902 0.3369 0.031 Uiso 1 1 calc R . .
C22 C 0.1718(5) 0.7090(4) 0.3446(3) 0.0213(12) Uani 1 1 d . . .
C23 C 0.2355(5) 0.8252(4) 0.5110(4) 0.0227(12) Uani 1 1 d . . .
C24 C 0.2640(5) 0.9446(4) 0.5775(4) 0.0223(12) Uani 1 1 d . . .
C25 C 0.2848(5) 0.7160(4) 0.5488(4) 0.0189(12) Uani 1 1 d . . .
C26 C 0.1889(5) 0.6213(4) 0.5512(4) 0.0277(13) Uani 1 1 d . . .
H26 H 0.0930 0.6247 0.5267 0.033 Uiso 1 1 calc R . .
C27 C 0.2320(6) 0.5217(4) 0.5889(4) 0.0373(15) Uani 1 1 d . . .
H27 H 0.1649 0.4577 0.5914 0.045 Uiso 1 1 calc R . .
C28 C 0.3700(6) 0.5144(4) 0.6226(4) 0.0373(15) Uani 1 1 d . . .
H28 H 0.3991 0.4451 0.6475 0.045 Uiso 1 1 calc R . .
C29 C 0.4671(5) 0.6079(4) 0.6202(4) 0.0323(14) Uani 1 1 d . . .
H29 H 0.5633 0.6035 0.6437 0.039 Uiso 1 1 calc R . .
C30 C 0.4237(5) 0.7076(4) 0.5837(4) 0.0246(12) Uani 1 1 d . . .
H30 H 0.4907 0.7720 0.5825 0.030 Uiso 1 1 calc R . .
C31 C 0.2117(6) 0.8068(5) 0.0677(4) 0.0549(18) Uani 1 1 d . . .
H31A H 0.2442 0.7620 0.1204 0.066 Uiso 1 1 calc R . .
H31B H 0.2859 0.8689 0.0614 0.066 Uiso 1 1 calc R . .
C32 C 0.1856(7) 0.7198(5) -0.0356(5) 0.066(2) Uani 1 1 d . . .
H32A H 0.2729 0.7119 -0.0786 0.079 Uiso 1 1 calc R . .
H32B H 0.1546 0.6381 -0.0262 0.079 Uiso 1 1 calc R . .
C33 C 0.0695(6) 0.7793(5) -0.0818(4) 0.0442(16) Uani 1 1 d . . .
H33A H 0.1082 0.8437 -0.1154 0.053 Uiso 1 1 calc R . .
H33B H 0.0128 0.7195 -0.1332 0.053 Uiso 1 1 calc R . .
C34 C -0.0177(6) 0.8315(6) 0.0089(4) 0.0578(19) Uani 1 1 d . . .
H34A H -0.0673 0.9049 -0.0025 0.069 Uiso 1 1 calc R . .
H34B H -0.0912 0.7713 0.0208 0.069 Uiso 1 1 calc R . .
N1 N 0.1666(4) 0.8163(3) 0.4234(3) 0.0223(10) Uani 1 1 d . . .
K1 K 0.01143(12) 0.94570(10) 0.29959(9) 0.0248(3) Uani 1 1 d . . .
O1 O 0.0772(4) 0.8624(3) 0.0954(3) 0.0414(10) Uani 1 1 d . . .

loop_
_atom_site_aniso_label
_atom_site_aniso_U_11
_atom_site_aniso_U_22
_atom_site_aniso_U_33
_atom_site_aniso_U_23
_atom_site_aniso_U_13
_atom_site_aniso_U_12
C1 0.023(3) 0.016(3) 0.023(3) 0.006(2) 0.002(2) 0.004(2)
C2 0.027(3) 0.015(3) 0.021(3) 0.003(2) -0.003(2) -0.002(2)
C3 0.027(3) 0.008(2) 0.027(3) 0.000(2) -0.001(2) 0.002(2)
C4 0.019(3) 0.017(3) 0.024(3) 0.007(2) 0.003(2) 0.006(2)
C5 0.021(3) 0.023(3) 0.025(3) 0.006(2) -0.001(2) -0.001(2)
C6 0.025(3) 0.022(3) 0.021(3) 0.000(2) 0.001(2) 0.009(2)
C7 0.032(3) 0.039(3) 0.021(3) 0.009(3) -0.001(3) 0.006(3)
C8 0.030(3) 0.044(3) 0.020(3) -0.001(3) 0.000(3) 0.001(3)
C9 0.042(4) 0.029(3) 0.032(4) 0.000(3) -0.001(3) 0.000(3)
C10 0.042(4) 0.028(3) 0.020(3) 0.011(2) 0.001(3) -0.004(3)
C11 0.012(3) 0.019(3) 0.019(3) -0.001(2) 0.001(2) -0.005(2)
C12 0.020(3) 0.019(3) 0.016(3) -0.002(2) -0.003(2) -0.006(2)
C13 0.023(3) 0.026(3) 0.019(3) -0.005(2) 0.005(2) -0.008(2)
C14 0.034(3) 0.035(3) 0.023(3) 0.009(3) 0.003(3) -0.003(3)
C15 0.028(3) 0.032(3) 0.025(3) 0.006(3) 0.002(3) 0.008(2)
C16 0.026(3) 0.024(3) 0.020(3) 0.001(2) 0.002(2) 0.000(2)
C17 0.028(3) 0.023(3) 0.025(3) 0.003(2) 0.000(2) 0.004(2)
C18 0.037(4) 0.031(3) 0.037(4) -0.004(3) -0.003(3) -0.008(3)
C19 0.039(4) 0.027(3) 0.033(4) -0.013(3) 0.013(3) -0.003(3)
C20 0.033(3) 0.035(3) 0.031(3) -0.006(3) 0.005(3) 0.010(3)
C21 0.024(3) 0.023(3) 0.030(3) 0.002(2) 0.000(2) 0.004(2)
C22 0.029(3) 0.015(3) 0.019(3) 0.000(2) -0.001(2) 0.005(2)
C23 0.023(3) 0.021(3) 0.024(3) 0.005(2) 0.002(2) -0.005(2)
C24 0.029(3) 0.016(3) 0.022(3) 0.003(2) -0.006(2) 0.003(2)
C25 0.020(3) 0.017(3) 0.018(3) 0.001(2) 0.004(2) 0.006(2)
C26 0.020(3) 0.028(3) 0.036(4) 0.012(3) -0.004(3) -0.001(2)
C27 0.041(4) 0.026(3) 0.045(4) 0.010(3) 0.000(3) -0.011(3)
C28 0.038(4) 0.027(3) 0.051(4) 0.015(3) -0.001(3) 0.006(3)
C29 0.028(3) 0.021(3) 0.050(4) 0.011(3) -0.007(3) 0.004(2)
C30 0.025(3) 0.021(3) 0.027(3) 0.004(2) -0.002(2) -0.002(2)
C31 0.046(4) 0.063(4) 0.048(4) -0.007(3) -0.016(3) 0.013(3)
C32 0.065(5) 0.065(4) 0.054(5) -0.017(3) -0.020(4) 0.025(4)
C33 0.043(4) 0.048(4) 0.037(4) 0.000(3) -0.002(3) -0.008(3)
C34 0.031(4) 0.085(5) 0.047(4) -0.009(4) 0.000(3) 0.000(3)
N1 0.026(3) 0.021(2) 0.020(2) 0.0043(19) -0.003(2) -0.0031(18)
K1 0.0226(7) 0.0260(7) 0.0252(7) 0.0041(6) -0.0012(5) -0.0012(5)
O1 0.033(2) 0.055(2) 0.031(2) -0.0037(18) 0.0020(19) -0.003(2)

loop_
_atom_type_symbol
_atom_type_description
_atom_type_scat_dispersion_real
_atom_type_scat_dispersion_imag
_atom_type_scat_source
C C 0.0033 0.0016 'International Tables Vol C Tables 4.2.6.8 and 6.1.1.4'
H H 0.0000 0.0000 'International Tables Vol C Tables 4.2.6.8 and 6.1.1.4'
N N 0.0061 0.0033 'International Tables Vol C Tables 4.2.6.8 and 6.1.1.4'
K K 0.2009 0.2494 'International Tables Vol C Tables 4.2.6.8 and 6.1.1.4'
O O 0.0106 0.0060 'International Tables Vol C Tables 4.2.6.8 and 6.1.1.4'

loop_
_geom_angle_atom_site_label_1
_geom_angle_atom_site_label_2
_geom_angle_atom_site_label_3
_geom_angle
_geom_angle_site_symmetry_1
_geom_angle_site_symmetry_3
_geom_angle_publ_flag
C2 C1 C24 108.3(4) 2_576 . ?
C2 C1 K1 77.1(3) 2_576 2_576 ?
C24 C1 K1 83.0(3) . 2_576 ?
C1 C2 C3 106.8(4) 2_576 . ?
C1 C2 C5 126.5(4) 2_576 . ?
C3 C2 C5 126.7(4) . . ?
C1 C2 K1 76.0(3) 2_576 . ?
C3 C2 K1 82.1(3) . . ?
C5 C2 K1 108.5(3) . . ?
C4 C3 C2 110.3(4) 2_576 . ?
C4 C3 K1 81.6(3) 2_576 . ?
C2 C3 K1 71.7(3) . . ?
C3 C4 C24 106.8(4) 2_576 . ?
C3 C4 C11 122.9(4) 2_576 . ?
C24 C4 C11 129.9(4) . . ?
C3 C4 K1 73.5(3) 2_576 2_576 ?
C24 C4 K1 73.7(3) . 2_576 ?
C11 C4 K1 123.9(3) . 2_576 ?
C6 C5 C10 117.2(4) . . ?
C6 C5 C2 122.3(4) . . ?
C10 C5 C2 120.4(4) . . ?
C7 C6 C5 122.1(4) . . ?
C6 C7 C8 119.9(5) . . ?
C9 C8 C7 119.3(5) . . ?
C8 C9 C10 120.6(5) . . ?
C9 C10 C5 120.9(5) . . ?
C12 C11 C16 118.2(4) . . ?
C12 C11 C4 121.5(4) . . ?
C16 C11 C4 120.1(4) . . ?
C12 C11 K1 79.2(2) . . ?
C16 C11 K1 78.6(2) . . ?
C4 C11 K1 115.3(3) . . ?
C11 C12 C13 120.7(4) . . ?
C11 C12 K1 75.5(2) . . ?
C13 C12 K1 80.2(3) . . ?
C14 C13 C12 120.3(5) . . ?
C14 C13 K1 79.8(3) . . ?
C12 C13 K1 74.9(3) . . ?
C13 C14 C15 119.6(5) . . ?
C13 C14 K1 76.1(3) . . ?
C15 C14 K1 76.3(3) . . ?
C14 C15 C16 120.4(5) . . ?
C14 C15 K1 79.4(3) . . ?
C16 C15 K1 74.1(3) . . ?
C15 C16 C11 120.8(5) . . ?
C15 C16 K1 81.2(3) . . ?
C11 C16 K1 76.0(2) . . ?
C18 C17 C22 120.8(5) . . ?
C18 C17 K1 130.0(4) . . ?
C22 C17 K1 78.4(3) . . ?
C19 C18 C17 120.2(5) . . ?
C18 C19 C20 119.4(5) . . ?
C19 C20 C21 120.4(5) . . ?
C22 C21 C20 121.0(4) . . ?
C21 C22 C17 118.1(4) . . ?
C21 C22 N1 122.9(4) . . ?
C17 C22 N1 118.6(4) . . ?
C21 C22 K1 129.8(3) . . ?
C17 C22 K1 76.7(3) . . ?
N1 C22 K1 60.4(2) . . ?
N1 C23 C24 120.1(4) . . ?
N1 C23 C25 122.5(4) . . ?
C24 C23 C25 117.4(4) . . ?
C1 C24 C4 107.8(4) . . ?
C1 C24 C23 124.7(4) . . ?
C4 C24 C23 127.4(4) . . ?
C1 C24 K1 70.7(3) . 2_576 ?
C4 C24 K1 80.7(3) . 2_576 ?
C23 C24 K1 112.7(3) . 2_576 ?
C30 C25 C26 118.4(4) . . ?
C30 C25 C23 121.9(4) . . ?
C26 C25 C23 119.7(4) . . ?
C27 C26 C25 120.3(4) . . ?
C28 C27 C26 120.6(5) . . ?
C27 C28 C29 119.8(5) . . ?
C30 C29 C28 119.5(5) . . ?
C29 C30 C25 121.4(5) . . ?
O1 C31 C32 105.6(4) . . ?
C33 C32 C31 102.5(5) . . ?
C34 C33 C32 102.3(5) . . ?
O1 C34 C33 107.4(4) . . ?
C23 N1 C22 121.4(4) . . ?
C23 N1 K1 144.6(3) . . ?
C22 N1 K1 93.6(3) . . ?
O1 K1 N1 109.93(12) . . ?
O1 K1 C1 109.19(12) . 2_576 ?
N1 K1 C1 130.89(13) . 2_576 ?
O1 K1 C2 97.24(12) . . ?
N1 K1 C2 119.38(12) . . ?
C1 K1 C2 26.89(10) 2_576 . ?
O1 K1 C11 117.73(12) . . ?
N1 K1 C11 62.75(11) . . ?
C1 K1 C11 120.01(11) 2_576 . ?
C2 K1 C11 142.57(12) . . ?
O1 K1 C3 113.82(11) . . ?
N1 K1 C3 93.79(11) . . ?
C1 K1 C3 42.88(11) 2_576 . ?
C2 K1 C3 26.23(11) . . ?
C11 K1 C3 127.96(12) . . ?
O1 K1 C16 120.39(12) . . ?
N1 K1 C16 86.50(11) . . ?
C1 K1 C16 98.28(11) 2_576 . ?
C2 K1 C16 124.34(12) . . ?
C11 K1 C16 25.40(10) . . ?
C3 K1 C16 121.96(12) . . ?
O1 K1 C24 135.50(11) . 2_576 ?
N1 K1 C24 108.47(12) . 2_576 ?
C1 K1 C24 26.34(11) 2_576 2_576 ?
C2 K1 C24 43.24(12) . 2_576 ?
C11 K1 C24 99.37(12) . 2_576 ?
C3 K1 C24 41.80(11) . 2_576 ?
C16 K1 C24 83.34(12) . 2_576 ?
O1 K1 C12 93.57(11) . . ?
N1 K1 C12 61.50(12) . . ?
C1 K1 C12 142.24(11) 2_576 . ?
C2 K1 C12 167.72(12) . . ?
C11 K1 C12 25.33(10) . . ?
C3 K1 C12 148.78(12) . . ?
C16 K1 C12 44.01(11) . . ?
C24 K1 C12 124.52(12) 2_576 . ?
O1 K1 C17 80.15(12) . . ?
N1 K1 C17 46.77(11) . . ?
C1 K1 C17 114.90(12) 2_576 . ?
C2 K1 C17 89.54(12) . . ?
C11 K1 C17 108.27(12) . . ?
C3 K1 C17 73.62(12) . . ?
C16 K1 C17 133.05(12) . . ?
C24 K1 C17 112.07(12) 2_576 . ?
C12 K1 C17 98.05(12) . . ?
O1 K1 C22 86.99(11) . . ?
N1 K1 C22 25.99(10) . . ?
C1 K1 C22 135.25(13) 2_576 . ?
C2 K1 C22 112.66(12) . . ?
C11 K1 C22 83.77(11) . . ?
C3 K1 C22 92.38(12) . . ?
C16 K1 C22 109.02(11) . . ?
C24 K1 C22 122.61(12) 2_576 . ?
C12 K1 C22 73.61(11) . . ?
C17 K1 C22 24.99(10) . . ?
O1 K1 C13 74.05(11) . . ?
N1 K1 C13 83.26(12) . . ?
C1 K1 C13 135.94(12) 2_576 . ?
C2 K1 C13 157.32(13) . . ?
C11 K1 C13 44.29(12) . . ?
C3 K1 C13 172.12(12) . . ?
C16 K1 C13 50.71(12) . . ?
C24 K1 C13 132.46(12) 2_576 . ?
C12 K1 C13 24.87(11) . . ?
C17 K1 C13 108.98(13) . . ?
C22 K1 C13 88.15(12) . . ?
C34 O1 C31 108.4(4) . . ?
C34 O1 K1 128.6(3) . . ?
C31 O1 K1 120.2(3) . . ?

loop_
_geom_bond_atom_site_label_1
_geom_bond_atom_site_label_2
_geom_bond_distance
_geom_bond_site_symmetry_2
_geom_bond_publ_flag
C1 C2 1.404(5) 2_576 ?
C1 C24 1.416(6) . ?
C1 K1 3.013(4) 2_576 ?
C2 C1 1.404(5) 2_576 ?
C2 C3 1.409(6) . ?
C2 C5 1.475(6) . ?
C2 K1 3.025(5) . ?
C3 C4 1.386(6) 2_576 ?
C3 K1 3.157(5) . ?
C4 C3 1.386(6) 2_576 ?
C4 C24 1.425(6) . ?
C4 C11 1.479(6) . ?
C4 K1 3.257(5) 2_576 ?
C5 C6 1.384(6) . ?
C5 C10 1.406(5) . ?
C6 C7 1.382(6) . ?
C7 C8 1.387(6) . ?
C8 C9 1.378(6) . ?
C9 C10 1.388(6) . ?
C11 C12 1.383(6) . ?
C11 C16 1.383(6) . ?
C11 K1 3.129(4) . ?
C12 C13 1.383(6) . ?
C12 K1 3.175(4) . ?
C13 C14 1.366(6) . ?
C13 K1 3.241(5) . ?
C14 C15 1.371(6) . ?
C14 K1 3.286(5) . ?
C15 C16 1.376(6) . ?
C15 K1 3.249(5) . ?
C16 K1 3.161(4) . ?
C17 C18 1.382(6) . ?
C17 C22 1.393(6) . ?
C17 K1 3.208(4) . ?
C18 C19 1.371(6) . ?
C19 C20 1.376(6) . ?
C20 C21 1.378(6) . ?
C21 C22 1.377(6) . ?
C22 N1 1.418(5) . ?
C22 K1 3.229(4) . ?
C23 N1 1.304(5) . ?
C23 C24 1.458(6) . ?
C23 C25 1.496(6) . ?
C24 K1 3.168(5) 2_576 ?
C25 C30 1.378(5) . ?
C25 C26 1.382(6) . ?
C26 C27 1.381(6) . ?
C27 C28 1.364(6) . ?
C28 C29 1.379(6) . ?
C29 C30 1.375(6) . ?
C31 O1 1.423(6) . ?
C31 C32 1.517(7) . ?
C32 C33 1.474(7) . ?
C33 C34 1.474(7) . ?
C34 O1 1.419(6) . ?
N1 K1 2.814(4) . ?
K1 O1 2.742(4) . ?
K1 C1 3.013(4) 2_576 ?
K1 C24 3.168(5) 2_576 ?
